data_4067410
loop_
_publ_author_name
'Bode, Maren'
'Schnakenburg, Gregor'
'Daniels, J\"org'
'Marinetti, Angela'
'Streubel, Rainer'

_publ_section_title
;
 Partial Ring-Opening and Rearrangement Reactions of P,C-Cages to Yield
 Unusual Phosphinous Acids Stabilized by Pentacarbonyltungsten
;
_journal_issue 3
_journal_name_full Organometallics
_journal_page_first 656
_journal_paper_doi 10.1021/om9009334
_journal_volume 29
_journal_year 2010
_chemical_absolute_configuration ad
_chemical_formula_moiety 'C26 H27 O8 P W'
_chemical_formula_sum 'C26 H27 O8 P W'
_chemical_formula_weight 682.30
_space_group_IT_number 19
_symmetry_cell_setting orthorhombic
_symmetry_space_group_name_Hall 'P 2ac 2ab'
_symmetry_space_group_name_H-M 'P 21 21 21'
_atom_sites_solution_hydrogens geom
_atom_sites_solution_primary direct
_atom_sites_solution_secondary difmap
_cell_angle_alpha 90.00
_cell_angle_beta 90.00
_cell_angle_gamma 90.00
_cell_formula_units_Z 4
_cell_length_a 10.2703(2)
_cell_length_b 11.9683(2)
_cell_length_c 21.9000(6)
_cell_measurement_reflns_used 4192
_cell_measurement_temperature 123(2)
_cell_measurement_theta_max 30.03
_cell_measurement_theta_min 1.00
_cell_volume 2691.90(10)
_diffrn_ambient_temperature 123(2)
_diffrn_detector_area_resol_mean 9
_diffrn_measured_fraction_theta_full 0.997
_diffrn_measured_fraction_theta_max 0.997
_diffrn_measurement_device_type KappaCCD
_diffrn_measurement_method 'CCD rotation images, thick slices'
_diffrn_radiation_monochromator graphite
_diffrn_radiation_source 'fine-focus sealed tube'
_diffrn_radiation_type MoK\a
_diffrn_radiation_wavelength 0.71073
_diffrn_reflns_av_R_equivalents 0.0425
_diffrn_reflns_av_sigmaI/netI 0.0393
_diffrn_reflns_limit_h_max 13
_diffrn_reflns_limit_h_min -13
_diffrn_reflns_limit_k_max 13
_diffrn_reflns_limit_k_min -15
_diffrn_reflns_limit_l_max 20
_diffrn_reflns_limit_l_min -28
_diffrn_reflns_number 20427
_diffrn_reflns_theta_full 28.00
_diffrn_reflns_theta_max 28.00
_diffrn_reflns_theta_min 3.21
_exptl_absorpt_coefficient_mu 4.396
_exptl_absorpt_correction_T_max 0.51143
_exptl_absorpt_correction_T_min 0.40643
_exptl_absorpt_correction_type multi-scan
_exptl_absorpt_process_details
;
R.H. Blessing, Acta Cryst. (1995), A51, 33-38
;
_exptl_crystal_colour colourless
_exptl_crystal_density_diffrn 1.684
_exptl_crystal_density_method 'not measured'
_exptl_crystal_description block
_exptl_crystal_F_000 1344
_exptl_crystal_size_max 0.30
_exptl_crystal_size_mid 0.30
_exptl_crystal_size_min 0.10
_refine_diff_density_max 1.506
_refine_diff_density_min -1.372
_refine_diff_density_rms 0.102
_refine_ls_abs_structure_details 'Flack H D (1983), Acta Cryst. A39, 876-881'
_refine_ls_abs_structure_Flack -0.013(6)
_refine_ls_extinction_method none
_refine_ls_goodness_of_fit_ref 1.003
_refine_ls_hydrogen_treatment constr
_refine_ls_matrix_type full
_refine_ls_number_parameters 332
_refine_ls_number_reflns 6421
_refine_ls_number_restraints 0
_refine_ls_restrained_S_all 1.003
_refine_ls_R_factor_all 0.0286
_refine_ls_R_factor_gt 0.0245
_refine_ls_shift/su_max 0.001
_refine_ls_shift/su_mean 0.000
_refine_ls_structure_factor_coef Fsqd
_refine_ls_weighting_details 'calc w=1/[\s^2^(Fo^2^)+(0.0291P)^2^+0.0000P] where P=(Fo^2^+2Fc^2^)/3'
_refine_ls_weighting_scheme calc
_refine_ls_wR_factor_gt 0.0568
_refine_ls_wR_factor_ref 0.0580
_reflns_number_gt 5817
_reflns_number_total 6421
_reflns_threshold_expression >2sigma(I)
_cod_data_source_file om9009334_si_002.cif
_cod_data_source_block greg816
_cod_depositor_comments
;
The following automatic conversions were performed:

'_symmetry_cell_setting' value 'Orthorhombic' changed to
'orthorhombic' according to
/home/saulius/struct/CIF-dictionaries/cif_core.dic dictionary named
'cif_core.dic' version 2.4.1 from
2010-06-29.

'_exptl_absorpt_correction_type' value 'Multi-Scan'
changed to 'multi-scan' according to
/home/saulius/struct/CIF-dictionaries/cif_core.dic dictionary named
'cif_core.dic' version 2.4.1 from 2010-06-29.

Automatic conversion script
Id: cif_fix_values 1715 2011-07-08 13:25:40Z adriana 
;
_cod_original_cell_volume 2691.91(10)
_cod_database_code 4067410

loop_
_symmetry_equiv_pos_as_xyz
'x, y, z'
'-x+1/2, -y, z+1/2'
'x+1/2, -y+1/2, -z'
'-x, y+1/2, -z+1/2'

loop_
_atom_site_label
_atom_site_type_symbol
_atom_site_fract_x
_atom_site_fract_y
_atom_site_fract_z
_atom_site_U_iso_or_equiv
_atom_site_adp_type
_atom_site_occupancy
_atom_site_symmetry_multiplicity
_atom_site_calc_flag
_atom_site_refinement_flags
C1 C 0.9910(3) -0.0890(2) 0.19825(14) 0.0152(6) Uani 1 1 d .
H1A H 0.9681 -0.0749 0.2420 0.018 Uiso 1 1 calc R
C2 C 0.8963(3) -0.1795(2) 0.17632(15) 0.0136(7) Uani 1 1 d .
C3 C 0.7671(3) -0.1326(3) 0.15219(19) 0.0146(7) Uani 1 1 d .
C4 C 0.7665(3) -0.1969(2) 0.21193(17) 0.0159(7) Uani 1 1 d .
C5 C 0.7386(3) -0.1156(3) 0.26092(17) 0.0170(7) Uani 1 1 d .
C6 C 0.7312(3) -0.0115(2) 0.23882(17) 0.0164(7) Uani 1 1 d .
C7 C 0.7575(3) -0.0073(2) 0.17153(17) 0.0161(7) Uani 1 1 d .
C8 C 0.7013(3) -0.1721(3) 0.09456(18) 0.0223(8) Uani 1 1 d .
H8A H 0.7007 -0.2540 0.0937 0.033 Uiso 1 1 calc R
H8B H 0.7490 -0.1438 0.0590 0.033 Uiso 1 1 calc R
H8C H 0.6116 -0.1443 0.0935 0.033 Uiso 1 1 calc R
C9 C 0.7143(3) -0.3141(3) 0.2178(2) 0.0246(9) Uani 1 1 d .
H9A H 0.7612 -0.3534 0.2503 0.037 Uiso 1 1 calc R
H9B H 0.7263 -0.3538 0.1791 0.037 Uiso 1 1 calc R
H9C H 0.6213 -0.3112 0.2278 0.037 Uiso 1 1 calc R
C10 C 0.7244(4) -0.1527(3) 0.32607(19) 0.0300(9) Uani 1 1 d .
H10A H 0.8020 -0.1947 0.3383 0.045 Uiso 1 1 calc R
H10B H 0.6473 -0.2005 0.3299 0.045 Uiso 1 1 calc R
H10C H 0.7146 -0.0871 0.3524 0.045 Uiso 1 1 calc R
C11 C 0.6960(3) 0.0919(3) 0.27396(19) 0.0242(8) Uani 1 1 d .
H11A H 0.7091 0.0786 0.3177 0.036 Uiso 1 1 calc R
H11B H 0.6045 0.1106 0.2665 0.036 Uiso 1 1 calc R
H11C H 0.7514 0.1540 0.2607 0.036 Uiso 1 1 calc R
C12 C 0.6575(3) 0.0637(3) 0.13759(19) 0.0241(8) Uani 1 1 d .
H12A H 0.5696 0.0395 0.1489 0.036 Uiso 1 1 calc R
H12B H 0.6697 0.0547 0.0935 0.036 Uiso 1 1 calc R
H12C H 0.6691 0.1424 0.1486 0.036 Uiso 1 1 calc R
C13 C 0.9567(3) -0.2845(2) 0.15200(16) 0.0162(7) Uani 1 1 d .
C14 C 1.0005(4) -0.3945(3) 0.06283(18) 0.0366(9) Uani 1 1 d .
H14A H 1.0843 -0.3757 0.0429 0.044 Uiso 1 1 calc R
H14B H 1.0170 -0.4531 0.0938 0.044 Uiso 1 1 calc R
C15 C 0.9084(5) -0.4354(4) 0.0175(2) 0.0459(12) Uani 1 1 d .
H15C H 0.9479 -0.4970 -0.0054 0.069 Uiso 1 1 calc R
H15B H 0.8860 -0.3747 -0.0107 0.069 Uiso 1 1 calc R
H15A H 0.8295 -0.4618 0.0380 0.069 Uiso 1 1 calc R
C16 C 1.1356(3) -0.1101(2) 0.19746(17) 0.0173(7) Uani 1 1 d .
C17 C 1.2017(3) -0.1456(3) 0.1457(2) 0.0247(9) Uani 1 1 d .
H17A H 1.1557 -0.1600 0.1089 0.030 Uiso 1 1 calc R
C18 C 1.3374(3) -0.1602(3) 0.1482(2) 0.0289(9) Uani 1 1 d .
H18A H 1.3825 -0.1851 0.1128 0.035 Uiso 1 1 calc R
C19 C 1.4055(3) -0.1392(3) 0.2003(2) 0.0318(10) Uani 1 1 d .
H19A H 1.4974 -0.1483 0.2010 0.038 Uiso 1 1 calc R
C20 C 1.3409(3) -0.1050(3) 0.2518(2) 0.0296(10) Uani 1 1 d .
H20A H 1.3880 -0.0903 0.2882 0.036 Uiso 1 1 calc R
C21 C 1.2055(3) -0.0916(3) 0.25062(19) 0.0231(8) Uani 1 1 d .
H21A H 1.1610 -0.0696 0.2867 0.028 Uiso 1 1 calc R
C22 C 1.0657(4) 0.1467(3) -0.0318(2) 0.0359(10) Uani 1 1 d .
C23 C 0.8204(4) 0.0867(3) 0.00606(19) 0.0297(9) Uani 1 1 d .
C24 C 0.9608(3) 0.2478(3) 0.0777(2) 0.0320(9) Uani 1 1 d .
C25 C 1.1853(3) 0.0976(3) 0.08019(19) 0.0250(8) Uani 1 1 d .
C26 C 1.0237(3) -0.0686(3) 0.01382(18) 0.0293(9) Uani 1 1 d .
O1 O 0.9706(2) 0.14153(17) 0.19529(11) 0.0199(5) Uani 1 1 d .
H1 H 0.9670 0.1248 0.2325 0.030 Uiso 1 1 calc R
O2 O 0.9459(2) -0.29500(19) 0.09219(12) 0.0264(6) Uani 1 1 d .
O3 O 1.0092(3) -0.35406(16) 0.18372(10) 0.0232(5) Uani 1 1 d .
O4 O 1.1091(3) 0.1777(3) -0.07664(16) 0.0561(9) Uani 1 1 d .
O5 O 0.7254(3) 0.0884(3) -0.02095(15) 0.0500(9) Uani 1 1 d .
O6 O 0.9382(3) 0.3349(2) 0.09297(15) 0.0471(8) Uani 1 1 d .
O7 O 1.2913(2) 0.1071(2) 0.09438(16) 0.0399(8) Uani 1 1 d .
O8 O 1.0363(3) -0.1531(2) -0.00982(14) 0.0438(8) Uani 1 1 d .
P P 0.93062(7) 0.03559(6) 0.15515(4) 0.01507(17) Uani 1 1 d .
W W 0.997953(13) 0.087607(8) 0.047613(5) 0.01937(5) Uani 1 1 d .

loop_
_atom_site_aniso_label
_atom_site_aniso_U_11
_atom_site_aniso_U_22
_atom_site_aniso_U_33
_atom_site_aniso_U_23
_atom_site_aniso_U_13
_atom_site_aniso_U_12
C1 0.0142(13) 0.0155(12) 0.0159(14) -0.0014(11) -0.0029(15) -0.0001(18)
C2 0.0138(13) 0.0112(14) 0.0159(18) 0.0016(13) -0.0006(13) -0.0025(11)
C3 0.0107(14) 0.0151(15) 0.018(2) 0.0008(15) -0.0034(14) 0.0004(12)
C4 0.0114(13) 0.0146(15) 0.022(2) 0.0001(14) 0.0005(13) -0.0005(12)
C5 0.0104(14) 0.0209(18) 0.020(2) -0.0010(14) 0.0004(14) 0.0015(12)
C6 0.0112(13) 0.0150(15) 0.023(2) -0.0017(14) 0.0024(13) 0.0002(11)
C7 0.0108(13) 0.0138(15) 0.024(2) 0.0034(13) -0.0019(13) -0.0001(12)
C8 0.0159(15) 0.0252(18) 0.026(2) -0.0038(16) -0.0041(15) 0.0003(13)
C9 0.0140(15) 0.0193(17) 0.040(3) 0.0065(17) 0.0033(16) -0.0017(13)
C10 0.0309(19) 0.036(2) 0.023(2) 0.0053(18) 0.0059(17) 0.0049(17)
C11 0.0243(16) 0.0186(17) 0.030(2) -0.0073(16) 0.0063(15) -0.0007(14)
C12 0.0166(14) 0.0212(16) 0.034(2) 0.0116(17) -0.0012(15) 0.0029(13)
C13 0.0104(12) 0.0159(14) 0.0223(19) 0.0001(14) 0.0029(12) -0.0037(11)
C14 0.041(2) 0.0358(18) 0.033(2) -0.0165(16) -0.002(2) 0.020(2)
C15 0.071(3) 0.035(2) 0.032(3) -0.010(2) -0.016(2) 0.009(2)
C16 0.0138(14) 0.0102(14) 0.028(2) 0.0058(14) -0.0014(14) -0.0017(11)
C17 0.0163(15) 0.0254(19) 0.032(3) 0.0096(19) -0.0016(17) 0.0018(14)
C18 0.0182(15) 0.0298(18) 0.039(3) 0.0147(18) 0.0119(17) 0.0026(14)
C19 0.0096(14) 0.0187(17) 0.067(3) 0.0146(19) -0.0043(18) -0.0030(13)
C20 0.0203(16) 0.0180(18) 0.051(3) -0.0007(18) -0.0193(18) -0.0023(14)
C21 0.0197(16) 0.0170(16) 0.033(2) -0.0036(17) -0.0049(15) 0.0010(14)
C22 0.045(2) 0.034(2) 0.029(2) 0.0042(19) 0.004(2) -0.0082(18)
C23 0.0309(19) 0.040(2) 0.019(2) 0.0050(18) -0.0012(16) -0.0058(18)
C24 0.035(2) 0.0239(18) 0.037(2) 0.0098(18) 0.0076(16) -0.0031(15)
C25 0.0292(18) 0.0193(17) 0.027(2) -0.0077(16) 0.0074(16) -0.0055(15)
C26 0.033(2) 0.0299(18) 0.025(2) 0.0018(15) 0.0082(16) -0.0067(16)
O1 0.0226(13) 0.0174(10) 0.0196(13) -0.0011(9) 0.0041(10) -0.0044(9)
O2 0.0305(12) 0.0255(12) 0.0232(15) -0.0059(11) -0.0015(11) 0.0087(10)
O3 0.0268(11) 0.0195(10) 0.0234(12) 0.0027(9) 0.0035(14) 0.0077(13)
O4 0.075(2) 0.057(2) 0.037(2) 0.0170(17) 0.0173(18) -0.0143(18)
O5 0.0357(15) 0.084(3) 0.0307(19) 0.0111(18) -0.0076(14) -0.0086(16)
O6 0.0646(19) 0.0194(13) 0.057(2) 0.0066(15) 0.0081(18) 0.0035(13)
O7 0.0241(13) 0.0345(15) 0.061(2) -0.0158(15) 0.0013(14) -0.0064(12)
O8 0.064(2) 0.0285(14) 0.0391(18) -0.0087(13) 0.0192(15) -0.0040(13)
P 0.0134(4) 0.0116(3) 0.0201(5) 0.0012(3) 0.0011(3) -0.0010(3)
W 0.02189(7) 0.01721(7) 0.01902(8) 0.00216(5) 0.00355(9) -0.00322(8)

loop_
_atom_type_symbol
_atom_type_description
_atom_type_scat_dispersion_real
_atom_type_scat_dispersion_imag
_atom_type_scat_source
C C 0.0033 0.0016 'International Tables Vol C Tables 4.2.6.8 and 6.1.1.4'
H H 0.0000 0.0000 'International Tables Vol C Tables 4.2.6.8 and 6.1.1.4'
O O 0.0106 0.0060 'International Tables Vol C Tables 4.2.6.8 and 6.1.1.4'
P P 0.1023 0.0942 'International Tables Vol C Tables 4.2.6.8 and 6.1.1.4'
W W -0.8490 6.8722 'International Tables Vol C Tables 4.2.6.8 and 6.1.1.4'

loop_
_geom_angle_atom_site_label_1
_geom_angle_atom_site_label_2
_geom_angle_atom_site_label_3
_geom_angle
C16 C1 C2 120.2(2)
C16 C1 P 117.0(2)
C2 C1 P 101.26(19)
C16 C1 H1A 105.7
C2 C1 H1A 105.7
P C1 H1A 105.7
C13 C2 C1 116.2(2)
C13 C2 C3 122.8(3)
C1 C2 C3 113.4(2)
C13 C2 C4 114.8(2)
C1 C2 C4 118.7(3)
C3 C2 C4 58.8(2)
C8 C3 C4 124.1(3)
C8 C3 C2 124.1(3)
C4 C3 C2 61.4(2)
C8 C3 C7 120.0(3)
C4 C3 C7 104.7(3)
C2 C3 C7 108.2(3)
C5 C4 C9 118.8(3)
C5 C4 C3 107.0(3)
C9 C4 C3 123.1(3)
C5 C4 C2 116.2(3)
C9 C4 C2 118.1(3)
C3 C4 C2 59.9(2)
C6 C5 C4 111.2(3)
C6 C5 C10 127.8(3)
C4 C5 C10 121.0(3)
C5 C6 C7 112.2(3)
C5 C6 C11 126.5(3)
C7 C6 C11 121.3(3)
C6 C7 C12 112.1(3)
C6 C7 C3 104.2(3)
C12 C7 C3 116.4(3)
C6 C7 P 111.5(2)
C12 C7 P 113.0(2)
C3 C7 P 98.6(2)
C3 C8 H8A 109.5
C3 C8 H8B 109.5
H8A C8 H8B 109.5
C3 C8 H8C 109.5
H8A C8 H8C 109.5
H8B C8 H8C 109.5
C4 C9 H9A 109.5
C4 C9 H9B 109.5
H9A C9 H9B 109.5
C4 C9 H9C 109.5
H9A C9 H9C 109.5
H9B C9 H9C 109.5
C5 C10 H10A 109.5
C5 C10 H10B 109.5
H10A C10 H10B 109.5
C5 C10 H10C 109.5
H10A C10 H10C 109.5
H10B C10 H10C 109.5
C6 C11 H11A 109.5
C6 C11 H11B 109.5
H11A C11 H11B 109.5
C6 C11 H11C 109.5
H11A C11 H11C 109.5
H11B C11 H11C 109.5
C7 C12 H12A 109.5
C7 C12 H12B 109.5
H12A C12 H12B 109.5
C7 C12 H12C 109.5
H12A C12 H12C 109.5
H12B C12 H12C 109.5
O3 C13 O2 122.8(3)
O3 C13 C2 123.8(3)
O2 C13 C2 113.4(3)
C15 C14 O2 108.9(3)
C15 C14 H14A 109.9
O2 C14 H14A 109.9
C15 C14 H14B 109.9
O2 C14 H14B 109.9
H14A C14 H14B 108.3
C14 C15 H15C 109.5
C14 C15 H15B 109.5
H15C C15 H15B 109.5
C14 C15 H15A 109.5
H15C C15 H15A 109.5
H15B C15 H15A 109.5
C21 C16 C17 118.8(3)
C21 C16 C1 118.3(3)
C17 C16 C1 122.9(3)
C16 C17 C18 119.4(4)
C16 C17 H17A 120.3
C18 C17 H17A 120.3
C19 C18 C17 121.2(4)
C19 C18 H18A 119.4
C17 C18 H18A 119.4
C18 C19 C20 119.7(3)
C18 C19 H19A 120.1
C20 C19 H19A 120.1
C19 C20 C21 120.0(4)
C19 C20 H20A 120.0
C21 C20 H20A 120.0
C16 C21 C20 120.8(4)
C16 C21 H21A 119.6
C20 C21 H21A 119.6
O4 C22 W 177.0(4)
O5 C23 W 175.1(3)
O6 C24 W 178.2(4)
O7 C25 W 175.0(4)
O8 C26 W 174.4(3)
P O1 H1 109.5
C13 O2 C14 118.7(3)
O1 P C1 105.66(13)
O1 P C7 110.72(14)
C1 P C7 89.98(14)
O1 P W 104.28(9)
C1 P W 125.09(11)
C7 P W 120.10(12)
C22 W C26 87.91(16)
C22 W C23 85.69(17)
C26 W C23 87.08(16)
C22 W C25 87.45(16)
C26 W C25 93.34(14)
C23 W C25 173.11(14)
C22 W C24 90.78(16)
C26 W C24 175.92(15)
C23 W C24 88.96(15)
C25 W C24 90.46(14)
C22 W P 171.72(12)
C26 W P 98.53(11)
C23 W P 99.76(11)
C25 W P 86.98(11)
C24 W P 83.14(11)

loop_
_geom_bond_atom_site_label_1
_geom_bond_atom_site_label_2
_geom_bond_distance
C1 C16 1.507(4)
C1 C2 1.533(4)
C1 P 1.870(3)
C1 H1A 1.0000
C2 C13 1.500(4)
C2 C3 1.535(4)
C2 C4 1.558(4)
C3 C8 1.507(5)
C3 C4 1.518(5)
C3 C7 1.562(4)
C4 C5 1.477(5)
C4 C9 1.507(4)
C5 C6 1.338(5)
C5 C10 1.501(5)
C6 C7 1.499(5)
C6 C11 1.502(4)
C7 C12 1.526(4)
C7 P 1.885(3)
C8 H8A 0.9800
C8 H8B 0.9800
C8 H8C 0.9800
C9 H9A 0.9800
C9 H9B 0.9800
C9 H9C 0.9800
C10 H10A 0.9800
C10 H10B 0.9800
C10 H10C 0.9800
C11 H11A 0.9800
C11 H11B 0.9800
C11 H11C 0.9800
C12 H12A 0.9800
C12 H12B 0.9800
C12 H12C 0.9800
C13 O3 1.210(4)
C13 O2 1.320(4)
C14 C15 1.456(5)
C14 O2 1.466(4)
C14 H14A 0.9900
C14 H14B 0.9900
C15 H15C 0.9800
C15 H15B 0.9800
C15 H15A 0.9800
C16 C21 1.385(5)
C16 C17 1.389(6)
C17 C18 1.405(4)
C17 H17A 0.9500
C18 C19 1.362(6)
C18 H18A 0.9500
C19 C20 1.370(6)
C19 H19A 0.9500
C20 C21 1.400(5)
C20 H20A 0.9500
C21 H21A 0.9500
C22 O4 1.141(5)
C22 W 2.002(4)
C23 O5 1.141(5)
C23 W 2.038(4)
C24 O6 1.118(5)
C24 W 2.063(4)
C25 O7 1.138(4)
C25 W 2.056(4)
C26 O8 1.143(4)
C26 W 2.028(4)
O1 P 1.597(2)
O1 H1 0.8400
P W 2.5322(9)

loop_
_geom_torsion_atom_site_label_1
_geom_torsion_atom_site_label_2
_geom_torsion_atom_site_label_3
_geom_torsion_atom_site_label_4
_geom_torsion
C16 C1 C2 C13 -2.8(4)
P C1 C2 C13 127.8(3)
C16 C1 C2 C3 -153.5(3)
P C1 C2 C3 -22.8(3)
C16 C1 C2 C4 140.5(3)
P C1 C2 C4 -88.8(3)
C13 C2 C3 C8 -12.6(5)
C1 C2 C3 C8 135.9(3)
C4 C2 C3 C8 -113.7(4)
C13 C2 C3 C4 101.1(3)
C1 C2 C3 C4 -110.4(3)
C13 C2 C3 C7 -161.8(3)
C1 C2 C3 C7 -13.3(4)
C4 C2 C3 C7 97.1(3)
C8 C3 C4 C5 -135.4(3)
C2 C3 C4 C5 110.9(3)
C7 C3 C4 C5 7.9(3)
C8 C3 C4 C9 7.9(5)
C2 C3 C4 C9 -105.8(3)
C7 C3 C4 C9 151.2(3)
C8 C3 C4 C2 113.7(3)
C7 C3 C4 C2 -103.0(3)
C13 C2 C4 C5 150.1(3)
C1 C2 C4 C5 6.2(4)
C3 C2 C4 C5 -95.2(3)
C13 C2 C4 C9 -0.7(4)
C1 C2 C4 C9 -144.6(3)
C3 C2 C4 C9 114.0(4)
C13 C2 C4 C3 -114.7(3)
C1 C2 C4 C3 101.4(3)
C9 C4 C5 C6 -149.3(3)
C3 C4 C5 C6 -4.1(3)
C2 C4 C5 C6 60.1(4)
C9 C4 C5 C10 31.7(4)
C3 C4 C5 C10 176.9(3)
C2 C4 C5 C10 -118.8(3)
C4 C5 C6 C7 -1.8(4)
C10 C5 C6 C7 177.1(3)
C4 C5 C6 C11 175.8(3)
C10 C5 C6 C11 -5.3(5)
C5 C6 C7 C12 133.5(3)
C11 C6 C7 C12 -44.3(4)
C5 C6 C7 C3 6.7(3)
C11 C6 C7 C3 -171.0(3)
C5 C6 C7 P -98.7(3)
C11 C6 C7 P 83.5(3)
C8 C3 C7 C6 136.5(3)
C4 C3 C7 C6 -8.6(3)
C2 C3 C7 C6 -72.8(3)
C8 C3 C7 C12 12.5(4)
C4 C3 C7 C12 -132.7(3)
C2 C3 C7 C12 163.1(3)
C8 C3 C7 P -108.6(3)
C4 C3 C7 P 106.2(2)
C2 C3 C7 P 42.0(3)
C1 C2 C13 O3 72.7(4)
C3 C2 C13 O3 -139.7(3)
C4 C2 C13 O3 -72.1(4)
C1 C2 C13 O2 -108.1(3)
C3 C2 C13 O2 39.5(4)
C4 C2 C13 O2 107.1(3)
C2 C1 C16 C21 -127.8(3)
P C1 C16 C21 108.8(3)
C2 C1 C16 C17 53.1(4)
P C1 C16 C17 -70.3(4)
C21 C16 C17 C18 -1.1(5)
C1 C16 C17 C18 178.1(3)
C16 C17 C18 C19 -0.5(5)
C17 C18 C19 C20 1.0(5)
C18 C19 C20 C21 0.0(5)
C17 C16 C21 C20 2.1(5)
C1 C16 C21 C20 -177.1(3)
C19 C20 C21 C16 -1.6(5)
O3 C13 O2 C14 -0.5(5)
C2 C13 O2 C14 -179.7(3)
C15 C14 O2 C13 137.1(4)
C16 C1 P O1 -74.0(3)
C2 C1 P O1 153.39(19)
C16 C1 P C7 174.5(3)
C2 C1 P C7 41.8(2)
C16 C1 P W 46.7(3)
C2 C1 P W -86.0(2)
C6 C7 P O1 -46.7(2)
C12 C7 P O1 80.7(3)
C3 C7 P O1 -155.7(2)
C6 C7 P C1 60.1(2)
C12 C7 P C1 -172.5(3)
C3 C7 P C1 -48.9(2)
C6 C7 P W -168.26(16)
C12 C7 P W -40.9(3)
C3 C7 P W 82.7(2)
O4 C22 W C26 -56(7)
O4 C22 W C23 -143(7)
O4 C22 W C25 37(7)
O4 C22 W C24 128(7)
O4 C22 W P 85(7)
O8 C26 W C22 -30(3)
O8 C26 W C23 56(3)
O8 C26 W C25 -118(3)
O8 C26 W C24 41(5)
O8 C26 W P 155(3)
O5 C23 W C22 5(4)
O5 C23 W C26 -83(4)
O5 C23 W C25 11(5)
O5 C23 W C24 96(4)
O5 C23 W P 179(100)
O7 C25 W C22 8(4)
O7 C25 W C26 96(4)
O7 C25 W C23 2(4)
O7 C25 W C24 -83(4)
O7 C25 W P -166(4)
O6 C24 W C22 68(12)
O6 C24 W C26 -4(13)
O6 C24 W C23 -18(12)
O6 C24 W C25 155(12)
O6 C24 W P -118(12)
O1 P W C22 13.4(9)
C1 P W C22 -107.8(9)
C7 P W C22 138.1(9)
O1 P W C26 154.20(14)
C1 P W C26 32.92(16)
C7 P W C26 -81.08(15)
O1 P W C23 -117.32(14)
C1 P W C23 121.41(16)
C7 P W C23 7.40(16)
O1 P W C25 61.27(13)
C1 P W C25 -60.01(15)
C7 P W C25 -174.01(14)
O1 P W C24 -29.56(13)
C1 P W C24 -150.84(16)
C7 P W C24 95.16(15)
